data_1525006
loop_
_publ_author_name
'Nuber, B.'
'Schmetzer, K.'

_publ_section_title
;
 Strukturverfeinerung von Liddicoatit
;
_journal_name_full
;
Neues Jahrbuch fuer Mineralogie. Monatshefte (Band=Jahr) (1950-)
;
_journal_page_first 215
_journal_page_last 219
_journal_volume 1981
_journal_year 1981
_chemical_formula_sum 'Al7.599 B3 Ca0.65 Li1.401 Na0.35 O30.15 Si6'
_chemical_name_systematic
;
(Ca0.65 Na0.35) (Li1.40 Al1.6) Al6 F0.85 (O H)3.15 (B O3)3 (Si6 O18)
;
_space_group_IT_number 160
_symmetry_space_group_name_Hall 'R 3 -2"'
_symmetry_space_group_name_H-M 'R 3 m :H'
_cell_angle_alpha 90
_cell_angle_beta 90
_cell_angle_gamma 120
_cell_formula_units_Z 3
_cell_length_a 15.875
_cell_length_b 15.875
_cell_length_c 7.126
_cell_volume 1555.263
_citation_journal_id_ASTM NJMMAW
_cod_data_source_file Nuber_NJMMAW_1981_450.cif
_cod_data_source_block Al7.599B3Ca0.65Li1.401Na0.35O30.15Si6
_cod_database_code 1525006

loop_
_symmetry_equiv_pos_as_xyz
x,y,z
-y,x-y,z
-x+y,-x,z
-y,-x,z
x,x-y,z
-x+y,y,z
x+2/3,y+1/3,z+1/3
-y+2/3,x-y+1/3,z+1/3
-x+y+2/3,-x+1/3,z+1/3
-y+2/3,-x+1/3,z+1/3
x+2/3,x-y+1/3,z+1/3
-x+y+2/3,y+1/3,z+1/3
x+1/3,y+2/3,z+2/3
-y+1/3,x-y+2/3,z+2/3
-x+y+1/3,-x+2/3,z+2/3
-y+1/3,-x+2/3,z+2/3
x+1/3,x-y+2/3,z+2/3
-x+y+1/3,y+2/3,z+2/3

loop_
_atom_site_label
_atom_site_type_symbol
_atom_site_fract_x
_atom_site_fract_y
_atom_site_fract_z
_atom_site_occupancy
_atom_site_U_iso_or_equiv
Al1 Al+3 0.0619 -0.0619 0.4582 0.533 0.0
O2 O-2 -0.0601 0.0601 0.6108 1 0.0
B1 B+3 -0.109 0.109 0.6376 1 0.0
Si1 Si+4 0.19 0.192 0.0922 1 0.0
Al2 Al+3 0.26 0.2969 0.4806 1 0.0
Li1 Li+1 0.0619 -0.0619 0.4582 0.467 0.0
O6 O-2 0.1862 0.1962 0.3158 1 0.0
O8 O-2 0.2703 0.2097 0.6509 1 0.0
O7 O-2 0.2855 0.2859 0.0112 1 0.0
O3 O-2 0.1345 -0.1345 0.5831 1 0.0
O5 O-2 0.0924 -0.0924 -0.003 1 0.0
Ca1 Ca+2 0 0 0.8548 0.65 0.0
Na1 Na+1 0 0 0.8548 0.35 0.0
O4 O-2 -0.0926 0.0926 0.0183 1 0.0
O1 O-2 0 0 0.3036 0.15 0.0
